data_1557896
loop_
_publ_author_name
'Alen, Raimo'
'Valkonen, Jussi'

_publ_section_title
;
 The Crystal and Molecular Structures of Five-Carbon and Six-Carbon
 Isosaccharino-1,4-lactones from Alkaline Pulping
;
_journal_name_full 'Acta Chemica Scandinavica'
_journal_page_first 536
_journal_page_last 539
_journal_paper_doi 10.3891/acta.chem.scand.49-0536
_journal_volume 49
_journal_year 1995
_chemical_formula_sum 'C5 H8 O4'
_chemical_formula_weight 132.12
_chemical_name_common
;
3-deoxy-2-C-hydroxymethyl-D-erythro-pentono-1,4-lactone
;
_space_group_IT_number 14
_space_group_name_Hall '-P 2yn'
_space_group_name_H-M_alt 'P 1 21/n 1'
_symmetry_cell_setting monoclinic
_symmetry_Int_Tables_number 14
_symmetry_space_group_name_Hall '-P 2yn'
_symmetry_space_group_name_H-M 'P 1 21/n 1'
_cell_angle_alpha 90.
_cell_angle_beta 99.10(3)
_cell_angle_gamma 90.
_cell_formula_units_Z 4
_cell_length_a 6.744(2)
_cell_length_b 8.560(2)
_cell_length_c 10.305(4)
_cell_volume 587.4(3)
_diffrn_ambient_temperature 293
_diffrn_radiation_probe x-ray
_diffrn_radiation_type MoK\a
_diffrn_radiation_wavelength 0.71073
_exptl_absorpt_coefficient_mu 0.123
_exptl_crystal_density_diffrn 1.49
_exptl_crystal_F_000 280
_refine_ls_goodness_of_fit_ref 0.866
_refine_ls_number_parameters 114
_refine_ls_number_reflns 377
_refine_ls_R_factor_gt 0.036
_refine_ls_wR_factor_gt 0.040
_cod_data_source_file Acta-Chem-Scand-1995-49-536-1.cif
_cod_data_source_block 1
_cod_original_sg_symbol_H-M 'P 21/n'
_cod_database_code 1557896

loop_
_space_group_symop_id
_space_group_symop_operation_xyz
1 x,y,z
2 1/2-x,1/2+y,1/2-z
3 -x,-y,-z
4 1/2+x,1/2-y,1/2+z

loop_
_atom_site_label
_atom_site_type_symbol
_atom_site_thermal_displace_type
_atom_site_fract_x
_atom_site_fract_y
_atom_site_fract_z
_atom_site_occupancy
_atom_site_U_iso_or_equiv
_atom_site_calc_flag
_atom_site_refinement_flags
_atom_site_disorder_assembly
_atom_site_disorder_group
O1 O Uiso 0.3935(5) 0.1907(5) 0.0460(3) 1.000 0.035(2) . . . .
O2 O Uiso 0.1576(5) 0.3720(5) 0.0445(4) 1.000 0.040(2) . . . .
O3 O Uiso 0.4964(5) 0.5617(4) 0.1649(4) 1.000 0.033(2) . . . .
O4 O Uiso 0.3613(5) 0.2248(5) 0.3474(4) 1.000 0.041(2) . . . .
C1 C Uiso 0.3233(8) 0.3229(7) 0.0858(5) 1.000 0.031(3) . . . .
C2 C Uiso 0.4747(7) 0.4011(6) 0.1908(5) 1.000 0.022(2) . . . .
C3 C Uiso 0.6671(8) 0.3148(7) 0.1810(5) 1.000 0.034(3) . . . .
C4 C Uiso 0.6009(9) 0.1629(8) 0.1121(6) 1.000 0.046(4) . . . .
C5 C Uiso 0.4023(8) 0.3818(7) 0.3224(5) 1.000 0.033(3) . . . .
H1 H Uiso 0.399(7) 0.601(6) 0.155(5) 1.000 0.06(2) . . . .
H2 H Uiso 0.430(5) 0.196(4) 0.378(3) 1.000 0.010(10) . . . .
H31 H Uiso 0.725(5) 0.354(4) 0.120(3) 1.000 0.050(10) . . . .
H32 H Uiso 0.749(9) 0.293(8) 0.260(6) 1.000 0.08(2) . . . .
H41 H Uiso 0.593(6) 0.082(5) 0.163(4) 1.000 0.030(10) . . . .
H42 H Uiso 0.674(12) 0.125(12) 0.025(8) 1.000 0.05(4) . . . .
H51 H Uiso 0.491(6) 0.433(5) 0.386(4) 1.000 0.020(10) . . . .
H52 H Uiso 0.266(8) 0.462(7) 0.322(5) 1.000 0.08(2) . . . .

loop_
_atom_type_symbol
_atom_type_description
_atom_type_scat_dispersion_real
_atom_type_scat_dispersion_imag
_atom_type_scat_source
C C 0.0033 0.0016 ' International Tables Vol C Tables 4.2.6.8 and 6.1.1.4'
H H 0.0000 0.0000 ' International Tables Vol C Tables 4.2.6.8 and 6.1.1.4'
O O 0.0106 0.0060 ' International Tables Vol C Tables 4.2.6.8 and 6.1.1.4'

loop_
_geom_angle_atom_site_label_1
_geom_angle_atom_site_label_2
_geom_angle_atom_site_label_3
_geom_angle
_geom_angle_site_symmetry_1
_geom_angle_site_symmetry_2
_geom_angle_site_symmetry_3
_geom_angle_publ_flag
C1 O1 C4 110.9(4) . . . yes
C2 O3 H1 111(4) . . . no
C5 O4 H2 110(3) . . . no
O1 C1 C2 111.5(4) . . . yes
O1 C1 O2 123.2(5) . . . yes
O2 C1 C2 125.3(5) . . . yes
O3 C2 C3 110.3(4) . . . yes
O3 C2 C1 111.8(4) . . . yes
C1 C2 C5 108.2(4) . . . no
C3 C2 C5 114.0(4) . . . no
O3 C2 C5 109.4(4) . . . yes
C1 C2 C3 103.0(4) . . . no
C2 C3 C4 105.0(4) . . . no
O1 C4 C3 105.4(5) . . . yes
O4 C5 C2 111.6(4) . . . yes
C2 C3 H31 111(2) . . . no
C2 C3 H32 116(4) . . . no
C4 C3 H31 97(2) . . . no
C4 C3 H32 109(4) . . . no
H31 C3 H32 116(4) . . . no
O1 C4 H41 105(3) . . . no
O1 C4 H42 100(4) . . . no
C3 C4 H41 116(3) . . . no
C3 C4 H42 119(5) . . . no
H41 C4 H42 109(6) . . . no
O4 C5 H51 117(3) . . . no
O4 C5 H52 113(3) . . . no
C2 C5 H51 109(3) . . . no
C2 C5 H52 108(3) . . . no
H51 C5 H52 99(4) . . . no

loop_
_geom_bond_atom_site_label_1
_geom_bond_atom_site_label_2
_geom_bond_distance
_geom_bond_site_symmetry_1
_geom_bond_site_symmetry_2
_geom_bond_publ_flag
O1 C1 1.317(7) . . yes
O1 C4 1.475(7) . . yes
O2 C1 1.207(7) . . yes
O3 C2 1.412(6) . . yes
O4 C5 1.404(7) . . yes
O3 H1 0.73(5) . . no
O4 H2 0.57(3) . . no
C1 C2 1.521(7) . . no
C2 C3 1.510(7) . . no
C2 C5 1.521(7) . . no
C3 C4 1.515(9) . . no
C3 H31 0.86(3) . . no
C3 H32 0.93(6) . . no
C4 H41 0.88(4) . . no
C4 H42 1.14(8) . . no
C5 H51 0.93(4) . . no
C5 H52 1.15(6) . . no

loop_
_geom_hbond_atom_site_label_D
_geom_hbond_atom_site_label_H
_geom_hbond_atom_site_label_A
_geom_hbond_distance_DH
_geom_hbond_distance_HA
_geom_hbond_distance_DA
_geom_hbond_angle_DHA
_geom_hbond_site_symmetry_A
_geom_hbond_publ_flag
O3 H1 O4 0.73(5) 2.05(5) 2.773(5) 172(4) 2_555 yes
O4 H2 O2 0.57(3) 2.19(3) 2.743(6) 162(4) 4_555 yes

loop_
_geom_torsion_atom_site_label_1
_geom_torsion_atom_site_label_2
_geom_torsion_atom_site_label_3
_geom_torsion_atom_site_label_4
_geom_torsion
_geom_torsion_site_symmetry_1
_geom_torsion_site_symmetry_2
_geom_torsion_site_symmetry_3
_geom_torsion_site_symmetry_4
_geom_torsion_publ_flag
C4 O1 C1 O2 179.0(5) . . . . no
C4 O1 C1 C2 -2.3(6) . . . . no
C1 O1 C4 C3 -10.9(6) . . . . no
O1 C1 C2 O3 132.9(4) . . . . no
O1 C1 C2 C3 14.5(6) . . . . no
O1 C1 C2 C5 -106.6(5) . . . . no
O2 C1 C2 O3 -48.4(7) . . . . no
O2 C1 C2 C3 -166.9(5) . . . . no
O2 C1 C2 C5 72.1(7) . . . . no
O3 C2 C3 C4 -139.5(4) . . . . no
C1 C2 C3 C4 -20.0(5) . . . . no
C5 C2 C3 C4 97.0(5) . . . . no
O3 C2 C5 O4 174.8(4) . . . . no
C1 C2 C5 O4 52.7(6) . . . . no
C3 C2 C5 O4 -61.2(6) . . . . no
C2 C3 C4 O1 19.3(5) . . . . no
